data_1572946
loop_
_publ_author_name
'Li, Yong-Qing'
'Cao, Gui-Ping'
'Cao, Yu-Cai'

_publ_section_title
;
 Enhanced mechanical properties of acrylate and 5-vinyl-2-norbornene-based
 ethylene terpolymers: rational design and synthesis using remotely
 modulated phosphine--sulfonate palladium complexes
;
_journal_issue 45
_journal_name_full 'Polymer Chemistry'
_journal_page_first 4662
_journal_page_last 4672
_journal_paper_doi 10.1039/D4PY00722K
_journal_volume 15
_journal_year 2024
_chemical_formula_moiety '2(C38 H34 N O5 P Pd S)'
_chemical_formula_sum 'C76 H69 N2 O10 P2 Pd2 S2'
_chemical_formula_weight 1509.19
_space_group_crystal_system monoclinic
_space_group_IT_number 14
_space_group_name_Hall '-P 2ybc'
_space_group_name_H-M_alt 'P 1 21/c 1'
_atom_sites_solution_hydrogens geom
_audit_creation_date 2024-03-01
_audit_creation_method
;
Olex2 1.5
(compiled 2023.08.24 svn.re1ec1418 for OlexSys, GUI svn.r6817)
;
_audit_update_record
;
2024-03-21 deposited with the CCDC.	2024-10-24 downloaded from the CCDC.
;
_cell_angle_alpha 90.00(3)
_cell_angle_beta 91.10(3)
_cell_angle_gamma 90.00(3)
_cell_formula_units_Z 4
_cell_length_a 17.077(3)
_cell_length_b 19.687(4)
_cell_length_c 20.582(4)
_cell_measurement_reflns_used 6108
_cell_measurement_temperature 193.00
_cell_measurement_theta_max 22.53
_cell_measurement_theta_min 2.24
_cell_volume 6918(2)
_computing_cell_refinement 'SAINT v8.37A (Bruker, 2015)'
_computing_data_reduction 'SAINT v8.37A (Bruker, 2015)'
_computing_molecular_graphics 'Olex2 1.5 (Dolomanov et al., 2009)'
_computing_publication_material 'Olex2 1.5 (Dolomanov et al., 2009)'
_computing_structure_refinement 'SHELXL 2019/3 (Sheldrick, 2015)'
_computing_structure_solution 'SHELXT 2014/5 (Sheldrick, 2014)'
_diffrn_ambient_temperature 193.00
_diffrn_measured_fraction_theta_full 1.000
_diffrn_measured_fraction_theta_max 0.999
_diffrn_measurement_device_type 'Bruker APEX-II CCD'
_diffrn_measurement_method '\f and \w scans'
_diffrn_radiation_type MoK\a
_diffrn_radiation_wavelength 0.71073
_diffrn_reflns_av_R_equivalents 0.1963
_diffrn_reflns_av_unetI/netI 0.1011
_diffrn_reflns_Laue_measured_fraction_full 1.000
_diffrn_reflns_Laue_measured_fraction_max 0.999
_diffrn_reflns_limit_h_max 21
_diffrn_reflns_limit_h_min -21
_diffrn_reflns_limit_k_max 25
_diffrn_reflns_limit_k_min -25
_diffrn_reflns_limit_l_max 26
_diffrn_reflns_limit_l_min -26
_diffrn_reflns_number 129338
_diffrn_reflns_point_group_measured_fraction_full 1.000
_diffrn_reflns_point_group_measured_fraction_max 0.999
_diffrn_reflns_theta_full 25.242
_diffrn_reflns_theta_max 27.017
_diffrn_reflns_theta_min 1.851
_diffrn_source_current 40.0
_diffrn_source_power 1.8
_diffrn_source_voltage 45.0
_diffrn_standards_number 0
_exptl_absorpt_coefficient_mu 0.687
_exptl_absorpt_correction_T_max 0.7455
_exptl_absorpt_correction_T_min 0.6224
_exptl_absorpt_correction_type none
_exptl_absorpt_process_details
;
SADABS-2016/2 (Bruker,2016/2) was used for absorption correction.
wR2(int) was 0.1287 before and 0.0904 after correction.
The Ratio of minimum to maximum transmission is 0.8349.
The \l/2 correction factor is Not present.
;
_exptl_crystal_density_diffrn 1.449
_exptl_crystal_F_000 3092
_refine_diff_density_max 13.877
_refine_diff_density_min -1.597
_refine_diff_density_rms 0.521
_refine_ls_extinction_method none
_refine_ls_goodness_of_fit_ref 1.438
_refine_ls_hydrogen_treatment constr
_refine_ls_matrix_type full
_refine_ls_number_parameters 853
_refine_ls_number_reflns 15116
_refine_ls_number_restraints 0
_refine_ls_restrained_S_all 1.438
_refine_ls_R_factor_all 0.3259
_refine_ls_R_factor_gt 0.1906
_refine_ls_shift/su_max 0.005
_refine_ls_shift/su_mean 0.000
_refine_ls_structure_factor_coef Fsqd
_refine_ls_weighting_details 'w=1/[\s^2^(Fo^2^)+(0.2000P)^2^] where P=(Fo^2^+2Fc^2^)/3'
_refine_ls_weighting_scheme calc
_refine_ls_wR_factor_gt 0.3829
_refine_ls_wR_factor_ref 0.4786
_reflns_Friedel_coverage 0.000
_reflns_number_gt 6014
_reflns_number_total 15116
_reflns_threshold_expression 'I > 2\s(I)'
_cod_data_source_file d4py00722k2.cif
_cod_data_source_block 1_a
_cod_depositor_comments 'Adding full bibliography for 1572945--1572946.cif.'
_cod_database_code 1572946
_shelx_shelxl_version_number 2019/3
_shelx_space_group_comment
;
The symmetry employed for this shelxl refinement is uniquely defined
by the following loop, which should always be used as a source of
symmetry information in preference to the above space-group names.
They are only intended as comments.
;
_olex2_refinement_description
;
1. Fixed Uiso
 At 1.2 times of:
  All C(H) groups
 At 1.5 times of:
  All C(H,H,H) groups
2.a Aromatic/amide H refined with riding coordinates:
 C00J(H00J), C00K(H00K), C00P(H00P), C00Q(H00Q), C00T(H00T), C00W(H00W),
 C00Y(H00Y), C00Z(H00Z), C010(H010), C011(H011), C013(H013), C014(H014),
 C015(H015), C017(H017), C018(H018), C01B(H01D), C01C(H01E), C01D(H01F),
 C01G(H01O), C01H(H01H), C01I(H01P), C01J(H01R), C01L(H01S), C01M(H01M),
 C01O(H01T), C01P(H01W), C01Q(H01Q), C01T(H01X), C01U(H01U), C01V(H01V),
 C01Z(H01Z), C020(H020), C022(H022), C023(H023), C024(H024), C025(H025),
 C026(H026), C027(H027), C028(H028), C02A(H02J), C02B(H02K), C02C(H02C),
 C02D(H02L), C02E(H02N), C02F(H02F), C02H(H02H), C02I(H02R), C02J(H02S),
 C02K(H02T), C02M(H02M)
2.b Idealised Me refined as rotating group:
 C012(H01A,H01B,H01C), C01A(H01K,H01L,H01N), C01Y(H01G,H01I,H01J), C029(H02E,
 H02G,H02I), C02G(H02O,H02P,H02Q), C02L(H02A,H02B,H02D)
;
_olex2_submission_special_instructions 'No special instructions were received'

loop_
_space_group_symop_operation_xyz
'x, y, z'
'-x, y+1/2, -z+1/2'
'-x, -y, -z'
'x, -y-1/2, z-1/2'

loop_
_atom_site_label
_atom_site_type_symbol
_atom_site_fract_x
_atom_site_fract_y
_atom_site_fract_z
_atom_site_U_iso_or_equiv
_atom_site_adp_type
_atom_site_occupancy
_atom_site_site_symmetry_order
_atom_site_calc_flag
_atom_site_refinement_flags_posn
_atom_site_refinement_flags_adp
_atom_site_refinement_flags_occupancy
_atom_site_disorder_assembly
_atom_site_disorder_group
Pd01 Pd 0.90536(6) 1.32130(6) -0.07872(5) 0.0502(4) Uani 1 1 d . . . . .
Pd02 Pd 0.58113(6) 0.82894(6) 0.00053(6) 0.0518(4) Uani 1 1 d . . . . .
S003 S 0.6280(2) 0.68041(19) 0.03120(19) 0.0550(10) Uani 1 1 d . . . . .
S004 S 0.8644(2) 1.16978(19) -0.05713(19) 0.0541(10) Uani 1 1 d . . . . .
P005 P 0.8300(2) 1.3013(2) -0.16693(19) 0.0504(10) Uani 1 1 d . . . . .
P006 P 0.6672(2) 0.8091(2) -0.07698(19) 0.0499(10) Uani 1 1 d . . . . .
O007 O 0.9335(5) 1.2146(5) -0.0639(5) 0.056(2) Uani 1 1 d . . . . .
O008 O 0.5585(6) 0.7222(5) 0.0169(5) 0.063(3) Uani 1 1 d . . . . .
O009 O 0.5197(6) 0.7199(5) -0.1426(5) 0.066(3) Uani 1 1 d . . . . .
O00A O 0.9933(6) 1.2257(6) -0.2146(5) 0.069(3) Uani 1 1 d . . . . .
O00B O 1.0165(6) 1.4615(6) -0.2006(6) 0.071(3) Uani 1 1 d . . . . .
O00C O 0.8874(7) 1.1041(5) -0.0332(5) 0.072(3) Uani 1 1 d . . . . .
O00D O 0.4690(6) 0.9538(6) -0.1522(6) 0.073(3) Uani 1 1 d . . . . .
O00E O 0.6854(6) 0.7177(6) 0.0708(5) 0.073(3) Uani 1 1 d . . . . .
O00F O 0.8019(6) 1.2035(6) -0.0222(5) 0.068(3) Uani 1 1 d . . . . .
N00G N 0.9706(7) 1.3356(6) 0.0084(6) 0.055(3) Uani 1 1 d . . . . .
O00H O 0.6053(7) 0.6150(6) 0.0546(5) 0.082(4) Uani 1 1 d . . . . .
N00I N 0.5095(7) 0.8483(7) 0.0828(6) 0.058(3) Uani 1 1 d . . . . .
C00J C 0.7865(8) 1.0726(8) -0.2199(8) 0.060(4) Uani 1 1 d . . . . .
H00J H 0.775885 1.026646 -0.231171 0.072 Uiso 1 1 calc R U . . .
C00K C 0.7067(9) 0.8566(7) -0.1990(7) 0.054(4) Uani 1 1 d . . . . .
H00K H 0.759099 0.852196 -0.183200 0.065 Uiso 1 1 calc R U . . .
C00L C 0.7743(8) 1.1240(7) -0.2645(7) 0.050(4) Uani 1 1 d . . . . .
C00M C 0.7478(8) 1.1080(7) -0.3339(7) 0.053(4) Uani 1 1 d . . . . .
C00N C 0.9424(8) 1.3514(8) -0.2551(7) 0.053(4) Uani 1 1 d . . . . .
C00O C 0.8609(9) 1.3363(7) -0.2458(7) 0.053(4) Uani 1 1 d . . . . .
C00P C 0.6101(9) 1.3182(8) -0.0971(8) 0.058(4) Uani 1 1 d . . . . .
H00P H 0.578177 1.291741 -0.069459 0.069 Uiso 1 1 calc R U . . .
C00Q C 0.7871(8) 1.1899(7) -0.2455(7) 0.053(4) Uani 1 1 d . . . . .
H00Q H 0.776252 1.224572 -0.276429 0.064 Uiso 1 1 calc R U . . .
C00R C 0.7300(8) 1.3312(7) -0.1542(7) 0.047(3) Uani 1 1 d . . . . .
C00S C 1.0464(9) 1.4004(9) -0.1815(7) 0.060(4) Uani 1 1 d . . . . .
C00T C 0.7702(9) 1.1506(8) -0.3836(7) 0.055(4) Uani 1 1 d . . . . .
H00T H 0.800828 1.189984 -0.375009 0.066 Uiso 1 1 calc R U . . .
C00U C 0.6724(8) 0.6666(8) -0.0452(8) 0.056(4) Uani 1 1 d . . . . .
C00V C 0.5681(9) 0.8478(8) -0.1823(7) 0.057(4) Uani 1 1 d . . . . .
C00W C 0.8928(9) 0.8191(8) -0.0044(8) 0.063(4) Uani 1 1 d . . . . .
H00W H 0.929042 0.789248 0.016440 0.076 Uiso 1 1 calc R U . . .
C00X C 0.6838(8) 0.7159(8) -0.0918(7) 0.053(4) Uani 1 1 d . . . . .
C00Y C 0.8153(8) 1.0896(8) -0.1567(7) 0.058(4) Uani 1 1 d . . . . .
H00Y H 0.825289 1.054255 -0.126252 0.069 Uiso 1 1 calc R U . . .
C00Z C 0.7296(9) 0.6466(8) -0.2903(7) 0.060(4) Uani 1 1 d . . . . .
H00Z H 0.697387 0.685469 -0.285095 0.072 Uiso 1 1 calc R U . . .
C010 C 0.9649(9) 1.3738(7) -0.3149(7) 0.058(4) Uani 1 1 d . . . . .
H010 H 1.017918 1.386058 -0.321505 0.070 Uiso 1 1 calc R U . . .
C011 C 0.7042(8) 1.3947(7) -0.1772(8) 0.057(4) Uani 1 1 d . . . . .
H011 H 0.735857 1.421334 -0.204886 0.068 Uiso 1 1 calc R U . . .
C012 C 0.8816(9) 1.4215(7) -0.0879(8) 0.060(4) Uani 1 1 d . . . . .
H01A H 0.836118 1.432994 -0.061722 0.090 Uiso 1 1 calc R U . . .
H01B H 0.870101 1.432096 -0.133636 0.090 Uiso 1 1 calc R U . . .
H01C H 0.926981 1.448006 -0.072831 0.090 Uiso 1 1 calc R U . . .
C013 C 0.7855(9) 0.9073(8) -0.0629(8) 0.061(4) Uani 1 1 d . . . . .
H013 H 0.749557 0.937192 -0.084085 0.074 Uiso 1 1 calc R U . . .
C014 C 0.8199(8) 0.7942(8) -0.0264(7) 0.057(4) Uani 1 1 d . . . . .
H014 H 0.807716 0.747334 -0.022666 0.069 Uiso 1 1 calc R U . . .
C015 C 0.7492(10) 0.6267(10) -0.3530(9) 0.074(5) Uani 1 1 d . . . . .
H015 H 0.728851 0.649468 -0.390366 0.089 Uiso 1 1 calc R U . . .
C016 C 0.8149(8) 1.2098(7) -0.1844(7) 0.051(4) Uani 1 1 d . . . . .
C017 C 0.8324(9) 1.3656(8) -0.3571(7) 0.059(4) Uani 1 1 d . . . . .
H017 H 0.794788 1.370421 -0.391448 0.071 Uiso 1 1 calc R U . . .
C018 C 0.6813(9) 1.2930(9) -0.1157(8) 0.064(4) Uani 1 1 d . . . . .
H018 H 0.697119 1.248911 -0.102010 0.077 Uiso 1 1 calc R U . . .
C019 C 0.7285(8) 0.6290(8) -0.1679(8) 0.057(4) Uani 1 1 d . . . . .
C01A C 0.5973(9) 0.9324(7) -0.0137(8) 0.064(4) Uani 1 1 d . . . . .
H01K H 0.648087 0.946113 0.005044 0.096 Uiso 1 1 calc R U . . .
H01L H 0.555419 0.957627 0.007396 0.096 Uiso 1 1 calc R U . . .
H01N H 0.596173 0.942305 -0.060421 0.096 Uiso 1 1 calc R U . . .
C01B C 0.5839(9) 1.3811(10) -0.1176(8) 0.073(5) Uani 1 1 d . . . . .
H01D H 0.535097 1.398810 -0.104078 0.088 Uiso 1 1 calc R U . . .
C01C C 0.9515(9) 1.3021(9) 0.0618(8) 0.070(5) Uani 1 1 d . . . . .
H01E H 0.901762 1.280605 0.062773 0.084 Uiso 1 1 calc R U . . .
C01D C 0.7020(9) 1.0526(8) -0.3468(8) 0.064(4) Uani 1 1 d . . . . .
H01F H 0.686546 1.024083 -0.312120 0.077 Uiso 1 1 calc R U . . .
C01E C 0.4737(8) 0.7718(9) -0.1231(8) 0.063(4) Uani 1 1 d . . . . .
C01F C 0.4945(9) 0.8369(8) -0.1411(7) 0.057(4) Uani 1 1 d . . . . .
C01G C 0.9121(8) 0.8861(9) -0.0129(7) 0.062(4) Uani 1 1 d . . . . .
H01O H 0.962534 0.901552 0.000551 0.074 Uiso 1 1 calc R U . . .
C01H C 0.8088(9) 1.3449(7) -0.2961(7) 0.055(4) Uani 1 1 d . . . . .
H01H H 0.754854 1.336534 -0.289172 0.066 Uiso 1 1 calc R U . . .
C01I C 0.5277(10) 0.8147(8) 0.1364(8) 0.065(4) Uani 1 1 d . . . . .
H01P H 0.572581 0.786134 0.136533 0.078 Uiso 1 1 calc R U . . .
C01J C 0.7124(8) 0.6975(7) -0.1527(7) 0.049(3) Uani 1 1 d . . . . .
H01R H 0.720996 0.731707 -0.184398 0.059 Uiso 1 1 calc R U . . .
C01K C 0.6459(8) 0.8424(7) -0.1582(7) 0.051(4) Uani 1 1 d . . . . .
C01L C 0.7187(8) 0.5808(8) -0.1207(8) 0.057(4) Uani 1 1 d . . . . .
H01S H 0.732091 0.534810 -0.129153 0.069 Uiso 1 1 calc R U . . .
C01M C 0.6314(9) 1.4173(8) -0.1583(8) 0.066(4) Uani 1 1 d . . . . .
H01M H 0.613241 1.459831 -0.174331 0.080 Uiso 1 1 calc R U . . .
C01N C 1.0342(8) 1.2794(9) -0.1883(8) 0.061(4) Uani 1 1 d . . . . .
C01O C 0.6162(11) 0.8825(8) -0.2866(8) 0.071(5) Uani 1 1 d . . . . .
H01T H 0.605798 0.895934 -0.330209 0.086 Uiso 1 1 calc R U . . .
C01P C 0.6932(10) 0.8769(8) -0.2622(8) 0.069(5) Uani 1 1 d . . . . .
H01W H 0.736000 0.887039 -0.289306 0.082 Uiso 1 1 calc R U . . .
C01Q C 1.1125(9) 1.3944(10) -0.1444(8) 0.069(5) Uani 1 1 d . . . . .
H01Q H 1.139652 1.433690 -0.129418 0.083 Uiso 1 1 calc R U . . .
C01R C 0.4459(9) 0.8915(9) -0.1290(8) 0.066(4) Uani 1 1 d . . . . .
C01S C 1.0058(8) 1.3451(8) -0.2063(7) 0.056(4) Uani 1 1 d . . . . .
C01T C 0.4474(9) 0.8892(9) 0.0837(8) 0.067(4) Uani 1 1 d . . . . .
H01X H 0.434357 0.913841 0.045336 0.080 Uiso 1 1 calc R U . . .
C01U C 0.7461(10) 1.1337(8) -0.4476(8) 0.066(4) Uani 1 1 d . . . . .
H01U H 0.762802 1.161368 -0.482561 0.079 Uiso 1 1 calc R U . . .
C01V C 0.9089(9) 1.3790(8) -0.3679(7) 0.060(4) Uani 1 1 d . . . . .
H01V H 0.925430 1.391756 -0.409948 0.072 Uiso 1 1 calc R U . . .
C01W C 0.8295(9) 1.1575(8) -0.1381(8) 0.060(4) Uani 1 1 d . . . . .
C01X C 0.7652(9) 0.8397(8) -0.0541(7) 0.055(4) Uani 1 1 d . . . . .
C01Y C 1.0173(12) 1.1596(9) -0.1984(9) 0.081(5) Uani 1 1 d . . . . .
H01G H 1.069080 1.150938 -0.216355 0.121 Uiso 1 1 calc R U . . .
H01I H 0.979575 1.126846 -0.216535 0.121 Uiso 1 1 calc R U . . .
H01J H 1.019967 1.154794 -0.151018 0.121 Uiso 1 1 calc R U . . .
C01Z C 0.8588(9) 0.9321(9) -0.0409(8) 0.068(4) Uani 1 1 d . . . . .
H01Z H 0.871718 0.978857 -0.044961 0.081 Uiso 1 1 calc R U . . .
C020 C 1.0341(9) 1.3784(8) 0.0114(8) 0.067(4) Uani 1 1 d . . . . .
H020 H 1.045693 1.406743 -0.024476 0.080 Uiso 1 1 calc R U . . .
C021 C 0.7557(8) 0.6113(8) -0.2343(7) 0.057(4) Uani 1 1 d . . . . .
C022 C 0.6888(9) 0.5987(8) -0.0597(8) 0.064(4) Uani 1 1 d . . . . .
H022 H 0.679865 0.564514 -0.028135 0.077 Uiso 1 1 calc R U . . .
C023 C 1.1404(10) 1.3288(12) -0.1283(10) 0.085(6) Uani 1 1 d . . . . .
H023 H 1.186420 1.324211 -0.102001 0.103 Uiso 1 1 calc R U . . .
C024 C 1.1024(9) 1.2720(10) -0.1498(8) 0.069(5) Uani 1 1 d . . . . .
H024 H 1.121727 1.228094 -0.138995 0.083 Uiso 1 1 calc R U . . .
C025 C 0.4049(9) 0.7608(10) -0.0872(9) 0.075(5) Uani 1 1 d . . . . .
H025 H 0.390816 0.716666 -0.072833 0.089 Uiso 1 1 calc R U . . .
C026 C 0.5572(10) 0.8682(8) -0.2457(9) 0.071(5) Uani 1 1 d . . . . .
H026 H 0.504972 0.872495 -0.261884 0.085 Uiso 1 1 calc R U . . .
C027 C 1.0004(10) 1.2968(9) 0.1166(8) 0.073(5) Uani 1 1 d . . . . .
H027 H 0.989079 1.265890 0.150571 0.088 Uiso 1 1 calc R U . . .
C028 C 0.8062(10) 0.5562(8) -0.2422(8) 0.066(4) Uani 1 1 d . . . . .
H028 H 0.825066 0.531519 -0.205471 0.080 Uiso 1 1 calc R U . . .
C029 C 0.4094(10) 1.0052(9) -0.1647(9) 0.078(5) Uani 1 1 d . . . . .
H02E H 0.372283 0.988746 -0.198051 0.117 Uiso 1 1 calc R U . . .
H02G H 0.434346 1.046980 -0.179961 0.117 Uiso 1 1 calc R U . . .
H02I H 0.381406 1.014642 -0.124592 0.117 Uiso 1 1 calc R U . . .
C02A C 0.3788(10) 0.8801(11) -0.0931(9) 0.081(5) Uani 1 1 d . . . . .
H02J H 0.346429 0.917431 -0.081949 0.097 Uiso 1 1 calc R U . . .
C02B C 0.4844(11) 0.8191(9) 0.1925(8) 0.070(5) Uani 1 1 d . . . . .
H02K H 0.497552 0.791940 0.229304 0.084 Uiso 1 1 calc R U . . .
C02C C 0.7007(10) 1.0802(9) -0.4606(8) 0.071(5) Uani 1 1 d . . . . .
H02C H 0.683874 1.071020 -0.503981 0.085 Uiso 1 1 calc R U . . .
C02D C 0.4021(10) 0.8977(10) 0.1360(10) 0.084(6) Uani 1 1 d . . . . .
H02L H 0.357276 0.926267 0.134608 0.101 Uiso 1 1 calc R U . . .
C02E C 0.8290(11) 0.5374(9) -0.3055(11) 0.083(6) Uani 1 1 d . . . . .
H02N H 0.864453 0.500734 -0.311185 0.100 Uiso 1 1 calc R U . . .
C02F C 1.0660(12) 1.3380(10) 0.1197(10) 0.085(6) Uani 1 1 d . . . . .
H02F H 1.099859 1.337691 0.156821 0.102 Uiso 1 1 calc R U . . .
C02G C 0.4982(11) 0.6504(9) -0.1253(10) 0.091(6) Uani 1 1 d . . . . .
H02O H 0.445933 0.640117 -0.143260 0.137 Uiso 1 1 calc R U . . .
H02P H 0.497824 0.645947 -0.077920 0.137 Uiso 1 1 calc R U . . .
H02Q H 0.536325 0.618673 -0.143221 0.137 Uiso 1 1 calc R U . . .
C02H C 0.6778(11) 1.0374(9) -0.4098(9) 0.078(5) Uani 1 1 d . . . . .
H02H H 0.646188 0.998604 -0.418454 0.094 Uiso 1 1 calc R U . . .
C02I C 0.4247(12) 0.8612(11) 0.1941(9) 0.087(6) Uani 1 1 d . . . . .
H02R H 0.396921 0.867640 0.233203 0.105 Uiso 1 1 calc R U . . .
C02J C 0.3591(10) 0.8168(11) -0.0737(10) 0.083(6) Uani 1 1 d . . . . .
H02S H 0.312287 0.810676 -0.050172 0.100 Uiso 1 1 calc R U . . .
C02K C 0.8003(12) 0.5716(12) -0.3578(10) 0.091(6) Uani 1 1 d . . . . .
H02T H 0.815723 0.557504 -0.399844 0.109 Uiso 1 1 calc R U . . .
C02L C 1.0503(11) 1.5223(9) -0.1695(9) 0.088(6) Uani 1 1 d . . . . .
H02A H 1.101357 1.532133 -0.188264 0.132 Uiso 1 1 calc R U . . .
H02B H 1.056920 1.514289 -0.122676 0.132 Uiso 1 1 calc R U . . .
H02D H 1.015158 1.561041 -0.176689 0.132 Uiso 1 1 calc R U . . .
C02M C 1.0811(12) 1.3800(10) 0.0670(10) 0.091(6) Uani 1 1 d . . . . .
H02M H 1.124360 1.410326 0.069159 0.109 Uiso 1 1 calc R U . . .

loop_
_atom_site_aniso_label
_atom_site_aniso_U_11
_atom_site_aniso_U_22
_atom_site_aniso_U_33
_atom_site_aniso_U_23
_atom_site_aniso_U_13
_atom_site_aniso_U_12
Pd01 0.0473(7) 0.0582(8) 0.0450(7) 0.0000(5) -0.0028(5) -0.0014(5)
Pd02 0.0492(7) 0.0590(8) 0.0472(7) 0.0012(5) 0.0009(5) 0.0031(5)
S003 0.060(2) 0.057(2) 0.048(2) 0.0032(18) 0.0015(18) 0.0045(19)
S004 0.058(2) 0.057(2) 0.047(2) 0.0013(18) -0.0035(18) -0.0014(18)
P005 0.048(2) 0.058(2) 0.045(2) -0.0002(18) -0.0040(17) -0.0018(18)
P006 0.047(2) 0.056(2) 0.047(2) 0.0013(18) 0.0002(17) 0.0025(17)
O007 0.053(6) 0.057(6) 0.057(6) -0.001(5) 0.001(5) -0.004(5)
O008 0.055(6) 0.068(7) 0.066(7) 0.008(5) -0.001(5) -0.001(5)
O009 0.071(7) 0.061(7) 0.067(7) 0.009(6) -0.008(6) -0.006(6)
O00A 0.075(7) 0.064(7) 0.068(7) 0.008(6) 0.009(6) 0.015(6)
O00B 0.059(6) 0.076(8) 0.077(8) 0.004(6) 0.002(6) 0.001(6)
O00C 0.106(9) 0.050(6) 0.058(7) 0.011(5) -0.017(6) 0.000(6)
O00D 0.064(7) 0.066(7) 0.089(9) -0.004(6) 0.004(6) 0.003(6)
O00E 0.062(7) 0.091(9) 0.068(7) 0.001(6) 0.004(6) 0.019(6)
O00F 0.060(7) 0.081(8) 0.063(7) 0.002(6) 0.006(5) -0.007(6)
N00G 0.054(7) 0.063(8) 0.048(7) 0.000(6) -0.007(6) -0.013(6)
O00H 0.119(10) 0.062(7) 0.064(7) 0.011(6) 0.026(7) 0.005(7)
N00I 0.065(8) 0.067(8) 0.043(7) 0.000(6) 0.010(6) -0.008(7)
C00J 0.057(9) 0.049(9) 0.074(11) -0.012(8) 0.001(8) -0.003(7)
C00K 0.058(9) 0.063(10) 0.041(9) 0.001(7) 0.002(7) -0.001(7)
C00L 0.048(8) 0.051(9) 0.052(9) -0.006(7) -0.007(7) 0.010(7)
C00M 0.058(9) 0.049(9) 0.052(9) -0.011(7) -0.004(7) 0.007(7)
C00N 0.046(8) 0.060(9) 0.054(9) 0.000(7) 0.007(7) 0.000(7)
C00O 0.059(9) 0.054(9) 0.047(9) -0.004(7) -0.008(7) 0.014(7)
C00P 0.049(9) 0.071(11) 0.053(10) -0.003(8) 0.000(7) -0.005(8)
C00Q 0.057(9) 0.054(9) 0.049(9) 0.004(7) -0.005(7) -0.003(7)
C00R 0.036(7) 0.066(10) 0.039(8) -0.008(7) -0.003(6) -0.002(7)
C00S 0.050(9) 0.074(12) 0.056(10) -0.010(8) 0.007(8) 0.000(8)
C00T 0.060(9) 0.061(9) 0.045(9) 0.008(8) 0.004(7) 0.013(7)
C00U 0.044(8) 0.060(10) 0.063(10) 0.006(8) -0.007(7) 0.002(7)
C00V 0.066(10) 0.057(9) 0.050(9) 0.002(7) 0.003(8) -0.006(7)
C00W 0.062(10) 0.062(11) 0.065(11) 0.001(8) -0.011(8) 0.016(8)
C00X 0.039(8) 0.063(10) 0.055(10) 0.011(8) -0.002(7) -0.003(7)
C00Y 0.053(9) 0.069(11) 0.051(9) 0.002(8) -0.010(7) -0.007(7)
C00Z 0.065(10) 0.071(10) 0.044(9) -0.003(8) 0.007(8) -0.009(8)
C010 0.064(10) 0.056(9) 0.055(10) 0.000(7) 0.020(8) 0.001(7)
C011 0.051(9) 0.051(9) 0.068(10) -0.003(8) -0.007(8) -0.002(7)
C012 0.064(9) 0.050(9) 0.066(11) -0.002(8) -0.003(8) 0.002(7)
C013 0.058(9) 0.051(10) 0.074(11) 0.007(8) -0.011(8) 0.001(7)
C014 0.052(9) 0.066(10) 0.054(9) 0.003(8) -0.001(7) 0.000(8)
C015 0.078(12) 0.080(13) 0.064(12) -0.012(10) -0.001(9) -0.014(10)
C016 0.046(8) 0.054(9) 0.054(9) -0.003(7) -0.001(7) 0.004(7)
C017 0.066(10) 0.067(11) 0.043(9) -0.001(8) -0.011(8) -0.003(8)
C018 0.056(10) 0.067(11) 0.070(11) -0.008(9) -0.002(8) -0.008(8)
C019 0.044(8) 0.054(9) 0.073(11) 0.005(8) -0.001(7) 0.003(7)
C01A 0.072(10) 0.046(9) 0.075(11) 0.007(8) -0.001(9) 0.005(8)
C01B 0.049(9) 0.105(15) 0.067(11) -0.007(10) 0.005(8) -0.001(9)
C01C 0.055(9) 0.098(13) 0.056(10) 0.036(9) -0.030(8) -0.038(9)
C01D 0.074(11) 0.059(10) 0.058(10) 0.003(8) 0.001(8) 0.007(8)
C01E 0.045(9) 0.075(12) 0.069(11) 0.004(9) -0.006(8) 0.000(8)
C01F 0.054(9) 0.069(11) 0.049(9) 0.008(8) -0.001(7) -0.007(8)
C01G 0.039(8) 0.084(12) 0.062(10) 0.001(9) -0.007(7) 0.005(8)
C01H 0.061(9) 0.059(9) 0.044(9) 0.001(7) -0.007(7) 0.001(7)
C01I 0.068(11) 0.066(11) 0.062(11) 0.006(8) 0.010(9) 0.008(8)
C01J 0.047(8) 0.050(9) 0.051(9) 0.005(7) -0.008(7) 0.002(7)
C01K 0.046(8) 0.056(9) 0.051(9) -0.001(7) -0.002(7) -0.005(7)
C01L 0.057(9) 0.045(9) 0.070(11) -0.005(8) 0.008(8) -0.010(7)
C01M 0.068(11) 0.065(11) 0.065(11) -0.003(9) -0.013(9) 0.011(9)
C01N 0.046(9) 0.079(12) 0.057(10) 0.006(9) 0.006(8) -0.006(8)
C01O 0.086(13) 0.071(12) 0.058(11) 0.014(9) 0.012(10) 0.006(9)
C01P 0.075(12) 0.061(11) 0.070(12) 0.004(9) 0.021(9) 0.003(9)
C01Q 0.041(9) 0.106(15) 0.060(11) 0.007(10) -0.004(8) -0.006(9)
C01R 0.063(10) 0.069(11) 0.067(11) 0.005(9) 0.000(9) 0.010(9)
C01S 0.049(9) 0.064(10) 0.056(10) 0.007(8) 0.012(7) 0.005(7)
C01T 0.053(9) 0.081(12) 0.067(11) -0.006(9) 0.008(8) 0.006(9)
C01U 0.081(12) 0.067(11) 0.051(10) -0.002(8) 0.004(9) 0.004(9)
C01V 0.074(11) 0.062(10) 0.045(9) -0.001(7) -0.008(8) 0.008(8)
C01W 0.059(10) 0.068(11) 0.054(10) 0.012(8) 0.007(8) 0.016(8)
C01X 0.052(9) 0.066(10) 0.048(9) -0.001(7) -0.008(7) 0.009(7)
C01Y 0.098(14) 0.082(13) 0.063(12) 0.000(10) 0.018(10) 0.021(10)
C01Z 0.059(10) 0.078(12) 0.066(11) 0.012(9) -0.003(8) -0.016(9)
C020 0.057(10) 0.070(11) 0.073(12) 0.000(9) -0.008(9) -0.005(8)
C021 0.057(9) 0.059(10) 0.056(10) -0.012(8) 0.008(7) -0.009(7)
C022 0.069(10) 0.060(10) 0.064(11) 0.006(8) 0.009(8) 0.005(8)
C023 0.040(9) 0.14(2) 0.075(13) 0.017(13) -0.003(9) -0.001(11)
C024 0.048(9) 0.105(14) 0.055(10) 0.005(10) 0.006(8) 0.029(9)
C025 0.060(11) 0.085(13) 0.078(12) 0.021(10) -0.014(9) -0.014(10)
C026 0.075(12) 0.066(11) 0.070(12) 0.006(9) -0.018(10) -0.006(9)
C027 0.082(13) 0.086(13) 0.052(10) -0.005(9) 0.001(9) 0.010(10)
C028 0.078(11) 0.063(11) 0.058(10) -0.005(8) 0.009(9) -0.006(9)
C029 0.078(12) 0.073(12) 0.082(13) -0.011(10) -0.014(10) 0.016(10)
C02A 0.054(10) 0.113(17) 0.077(13) -0.002(12) 0.007(9) 0.018(10)
C02B 0.079(12) 0.088(13) 0.044(10) -0.006(8) 0.006(9) 0.014(10)
C02C 0.080(12) 0.083(12) 0.050(10) -0.008(9) -0.012(9) -0.006(10)
C02D 0.063(11) 0.098(15) 0.091(15) -0.013(12) 0.022(10) 0.013(10)
C02E 0.092(14) 0.062(12) 0.097(16) -0.015(11) 0.035(12) -0.007(10)
C02F 0.082(13) 0.106(16) 0.066(13) -0.003(11) -0.028(10) 0.010(11)
C02G 0.077(13) 0.083(14) 0.114(17) 0.004(12) -0.015(12) -0.030(10)
C02H 0.095(13) 0.069(12) 0.069(12) -0.002(10) -0.003(10) -0.016(10)
C02I 0.087(14) 0.112(16) 0.063(13) -0.015(12) 0.023(11) -0.008(12)
C02J 0.045(10) 0.125(18) 0.080(14) 0.021(12) 0.008(9) -0.001(11)
C02K 0.109(16) 0.105(17) 0.059(12) -0.025(12) 0.013(11) -0.042(13)
C02L 0.100(14) 0.066(12) 0.098(15) -0.001(11) 0.016(12) -0.024(10)
C02M 0.092(14) 0.087(14) 0.093(15) -0.011(12) -0.027(12) -0.010(11)

loop_
_atom_type_symbol
_atom_type_description
_atom_type_scat_dispersion_real
_atom_type_scat_dispersion_imag
_atom_type_scat_source
C C 0.0033 0.0016 'International Tables Vol C Tables 4.2.6.8 and 6.1.1.4'
H H 0.0000 0.0000 'International Tables Vol C Tables 4.2.6.8 and 6.1.1.4'
N N 0.0061 0.0033 'International Tables Vol C Tables 4.2.6.8 and 6.1.1.4'
O O 0.0106 0.0060 'International Tables Vol C Tables 4.2.6.8 and 6.1.1.4'
P P 0.1023 0.0942 'International Tables Vol C Tables 4.2.6.8 and 6.1.1.4'
Pd Pd -0.9988 1.0072 'International Tables Vol C Tables 4.2.6.8 and 6.1.1.4'
S S 0.1246 0.1234 'International Tables Vol C Tables 4.2.6.8 and 6.1.1.4'

loop_
_geom_angle_atom_site_label_1
_geom_angle_atom_site_label_2
_geom_angle_atom_site_label_3
_geom_angle
_geom_angle_site_symmetry_1
_geom_angle_site_symmetry_3
_geom_angle_publ_flag
O007 Pd01 P005 93.8(3) . . ?
N00G Pd01 P005 175.7(3) . . ?
N00G Pd01 O007 84.1(4) . . ?
C012 Pd01 P005 89.1(4) . . ?
C012 Pd01 O007 177.0(5) . . ?
C012 Pd01 N00G 92.9(5) . . ?
O008 Pd02 P006 93.6(3) . . ?
N00I Pd02 P006 173.4(4) . . ?
N00I Pd02 O008 86.8(4) . . ?
C01A Pd02 P006 88.8(5) . . ?
C01A Pd02 O008 177.2(5) . . ?
C01A Pd02 N00I 91.0(6) . . ?
O008 S003 C00U 105.4(7) . . ?
O00E S003 O008 111.2(6) . . ?
O00E S003 C00U 106.1(7) . . ?
O00H S003 O008 110.4(7) . . ?
O00H S003 O00E 116.6(7) . . ?
O00H S003 C00U 106.4(7) . . ?
O007 S004 C01W 104.3(7) . . ?
O00C S004 O007 110.8(6) . . ?
O00C S004 O00F 116.0(7) . . ?
O00C S004 C01W 106.5(7) . . ?
O00F S004 O007 111.5(6) . . ?
O00F S004 C01W 106.8(7) . . ?
C00O P005 Pd01 118.5(5) . . ?
C00O P005 C016 103.5(7) . . ?
C00R P005 Pd01 110.5(4) . . ?
C00R P005 C00O 106.8(7) . . ?
C00R P005 C016 102.3(6) . . ?
C016 P005 Pd01 113.8(5) . . ?
C00X P006 Pd02 113.1(5) . . ?
C01K P006 Pd02 118.1(5) . . ?
C01K P006 C00X 103.3(7) . . ?
C01K P006 C01X 106.3(7) . . ?
C01X P006 Pd02 111.7(5) . . ?
C01X P006 C00X 102.9(6) . . ?
S004 O007 Pd01 114.5(6) . . ?
S003 O008 Pd02 115.4(6) . . ?
C01E O009 C02G 119.0(13) . . ?
C01N O00A C01Y 118.5(13) . . ?
C00S O00B C02L 116.8(13) . . ?
C01R O00D C029 118.5(13) . . ?
C01C N00G Pd01 120.2(9) . . ?
C01C N00G C020 118.3(13) . . ?
C020 N00G Pd01 121.5(10) . . ?
C01I N00I Pd02 116.3(11) . . ?
C01I N00I C01T 117.8(14) . . ?
C01T N00I Pd02 125.8(11) . . ?
C00L C00J H00J 120.6 . . ?
C00L C00J C00Y 118.8(14) . . ?
C00Y C00J H00J 120.6 . . ?
C01K C00K H00K 119.3 . . ?
C01P C00K H00K 119.3 . . ?
C01P C00K C01K 121.4(15) . . ?
C00J C00L C00M 120.8(13) . . ?
C00Q C00L C00J 118.8(13) . . ?
C00Q C00L C00M 120.4(13) . . ?
C00T C00M C00L 119.2(13) . . ?
C01D C00M C00L 120.4(14) . . ?
C01D C00M C00T 120.4(14) . . ?
C00O C00N C01S 126.4(13) . . ?
C010 C00N C00O 118.3(14) . . ?
C010 C00N C01S 115.3(13) . . ?
C00N C00O P005 119.2(11) . . ?
C01H C00O P005 121.3(12) . . ?
C01H C00O C00N 119.4(14) . . ?
C018 C00P H00P 119.3 . . ?
C018 C00P C01B 121.4(15) . . ?
C01B C00P H00P 119.3 . . ?
C00L C00Q H00Q 117.4 . . ?
C00L C00Q C016 125.1(14) . . ?
C016 C00Q H00Q 117.4 . . ?
C011 C00R P005 121.6(11) . . ?
C018 C00R P005 118.7(12) . . ?
C018 C00R C011 119.3(13) . . ?
O00B C00S C01S 114.0(14) . . ?
C01Q C00S O00B 122.9(16) . . ?
C01Q C00S C01S 123.0(17) . . ?
C00M C00T H00T 121.0 . . ?
C00M C00T C01U 117.9(15) . . ?
C01U C00T H00T 121.0 . . ?
C00X C00U S003 125.1(12) . . ?
C00X C00U C022 119.4(15) . . ?
C022 C00U S003 115.2(12) . . ?
C01K C00V C01F 124.5(13) . . ?
C026 C00V C01F 117.7(14) . . ?
C026 C00V C01K 117.7(14) . . ?
C014 C00W H00W 119.7 . . ?
C01G C00W H00W 119.7 . . ?
C01G C00W C014 120.5(14) . . ?
C00U C00X P006 123.2(12) . . ?
C00U C00X C01J 119.8(14) . . ?
C01J C00X P006 116.9(11) . . ?
C00J C00Y H00Y 119.1 . . ?
C01W C00Y C00J 121.8(14) . . ?
C01W C00Y H00Y 119.1 . . ?
C015 C00Z H00Z 118.7 . . ?
C015 C00Z C021 122.7(16) . . ?
C021 C00Z H00Z 118.7 . . ?
C00N C010 H010 119.7 . . ?
C00N C010 C01V 120.7(14) . . ?
C01V C010 H010 119.7 . . ?
C00R C011 H011 121.0 . . ?
C01M C011 C00R 117.9(15) . . ?
C01M C011 H011 121.0 . . ?
Pd01 C012 H01A 109.5 . . ?
Pd01 C012 H01B 109.5 . . ?
Pd01 C012 H01C 109.5 . . ?
H01A C012 H01B 109.5 . . ?
H01A C012 H01C 109.5 . . ?
H01B C012 H01C 109.5 . . ?
C01X C013 H013 119.6 . . ?
C01X C013 C01Z 120.9(14) . . ?
C01Z C013 H013 119.6 . . ?
C00W C014 H014 120.4 . . ?
C00W C014 C01X 119.1(15) . . ?
C01X C014 H014 120.4 . . ?
C00Z C015 H015 121.8 . . ?
C00Z C015 C02K 116.4(18) . . ?
C02K C015 H015 121.8 . . ?
C00Q C016 P005 119.6(11) . . ?
C00Q C016 C01W 116.9(14) . . ?
C01W C016 P005 123.5(12) . . ?
C01H C017 H017 119.9 . . ?
C01V C017 H017 119.9 . . ?
C01V C017 C01H 120.1(14) . . ?
C00P C018 C00R 120.6(16) . . ?
C00P C018 H018 119.7 . . ?
C00R C018 H018 119.7 . . ?
C01J C019 C021 119.3(13) . . ?
C01L C019 C01J 118.5(14) . . ?
C01L C019 C021 122.1(14) . . ?
Pd02 C01A H01K 109.5 . . ?
Pd02 C01A H01L 109.5 . . ?
Pd02 C01A H01N 109.5 . . ?
H01K C01A H01L 109.5 . . ?
H01K C01A H01N 109.5 . . ?
H01L C01A H01N 109.5 . . ?
C00P C01B H01D 121.3 . . ?
C01M C01B C00P 117.4(15) . . ?
C01M C01B H01D 121.3 . . ?
N00G C01C H01E 118.2 . . ?
N00G C01C C027 123.6(14) . . ?
C027 C01C H01E 118.2 . . ?
C00M C01D H01F 119.5 . . ?
C00M C01D C02H 121.0(15) . . ?
C02H C01D H01F 119.5 . . ?
O009 C01E C01F 117.9(14) . . ?
O009 C01E C025 122.0(16) . . ?
C01F C01E C025 120.1(16) . . ?
C01E C01F C00V 119.5(14) . . ?
C01E C01F C01R 120.9(15) . . ?
C01R C01F C00V 119.2(14) . . ?
C00W C01G H01O 119.4 . . ?
C00W C01G C01Z 121.3(14) . . ?
C01Z C01G H01O 119.4 . . ?
C00O C01H C017 121.9(15) . . ?
C00O C01H H01H 119.1 . . ?
C017 C01H H01H 119.1 . . ?
N00I C01I H01P 118.5 . . ?
N00I C01I C02B 123.0(15) . . ?
C02B C01I H01P 118.5 . . ?
C00X C01J C019 121.1(14) . . ?
C00X C01J H01R 119.5 . . ?
C019 C01J H01R 119.5 . . ?
C00K C01K P006 119.5(11) . . ?
C00K C01K C00V 119.1(14) . . ?
C00V C01K P006 121.2(11) . . ?
C019 C01L H01S 119.7 . . ?
C019 C01L C022 120.6(14) . . ?
C022 C01L H01S 119.7 . . ?
C011 C01M H01M 118.4 . . ?
C01B C01M C011 123.3(16) . . ?
C01B C01M H01M 118.4 . . ?
O00A C01N C01S 115.3(13) . . ?
O00A C01N C024 123.5(16) . . ?
C024 C01N C01S 121.0(16) . . ?
C01P C01O H01T 121.2 . . ?
C026 C01O H01T 121.2 . . ?
C026 C01O C01P 117.7(16) . . ?
C00K C01P C01O 120.0(15) . . ?
C00K C01P H01W 120.0 . . ?
C01O C01P H01W 120.0 . . ?
C00S C01Q H01Q 120.5 . . ?
C00S C01Q C023 119.0(17) . . ?
C023 C01Q H01Q 120.5 . . ?
O00D C01R C01F 116.9(15) . . ?
O00D C01R C02A 124.9(16) . . ?
C01F C01R C02A 118.2(16) . . ?
C00S C01S C00N 122.9(14) . . ?
C00S C01S C01N 116.9(15) . . ?
C01N C01S C00N 119.8(15) . . ?
N00I C01T H01X 118.1 . . ?
N00I C01T C02D 123.7(17) . . ?
C02D C01T H01X 118.1 . . ?
C00T C01U H01U 119.0 . . ?
C02C C01U C00T 122.1(16) . . ?
C02C C01U H01U 119.0 . . ?
C010 C01V H01V 120.3 . . ?
C017 C01V C010 119.4(14) . . ?
C017 C01V H01V 120.3 . . ?
C00Y C01W S004 115.9(11) . . ?
C00Y C01W C016 118.5(14) . . ?
C016 C01W S004 125.6(13) . . ?
C013 C01X P006 120.8(11) . . ?
C013 C01X C014 119.8(14) . . ?
C014 C01X P006 119.4(12) . . ?
O00A C01Y H01G 109.5 . . ?
O00A C01Y H01I 109.5 . . ?
O00A C01Y H01J 109.5 . . ?
H01G C01Y H01I 109.5 . . ?
H01G C01Y H01J 109.5 . . ?
H01I C01Y H01J 109.5 . . ?
C013 C01Z H01Z 120.9 . . ?
C01G C01Z C013 118.2(15) . . ?
C01G C01Z H01Z 120.9 . . ?
N00G C020 H020 120.1 . . ?
N00G C020 C02M 119.7(16) . . ?
C02M C020 H020 120.1 . . ?
C00Z C021 C019 122.3(14) . . ?
C028 C021 C00Z 118.3(14) . . ?
C028 C021 C019 119.4(14) . . ?
C00U C022 C01L 120.5(15) . . ?
C00U C022 H022 119.7 . . ?
C01L C022 H022 119.7 . . ?
C01Q C023 H023 119.4 . . ?
C024 C023 C01Q 121.2(17) . . ?
C024 C023 H023 119.4 . . ?
C01N C024 H024 120.6 . . ?
C023 C024 C01N 118.8(17) . . ?
C023 C024 H024 120.6 . . ?
C01E C025 H025 121.3 . . ?
C02J C025 C01E 117.4(17) . . ?
C02J C025 H025 121.3 . . ?
C00V C026 H026 117.9 . . ?
C01O C026 C00V 124.2(16) . . ?
C01O C026 H026 117.9 . . ?
C01C C027 H027 121.1 . . ?
C02F C027 C01C 117.7(17) . . ?
C02F C027 H027 121.1 . . ?
C021 C028 H028 120.3 . . ?
C021 C028 C02E 119.5(17) . . ?
C02E C028 H028 120.3 . . ?
O00D C029 H02E 109.5 . . ?
O00D C029 H02G 109.5 . . ?
O00D C029 H02I 109.5 . . ?
H02E C029 H02G 109.5 . . ?
H02E C029 H02I 109.5 . . ?
H02G C029 H02I 109.5 . . ?
C01R C02A H02J 119.4 . . ?
C02J C02A C01R 121.1(18) . . ?
C02J C02A H02J 119.4 . . ?
C01I C02B H02K 120.4 . . ?
C02I C02B C01I 119.1(17) . . ?
C02I C02B H02K 120.4 . . ?
C01U C02C H02C 120.2 . . ?
C01U C02C C02H 119.7(16) . . ?
C02H C02C H02C 120.2 . . ?
C01T C02D H02L 121.6 . . ?
C01T C02D C02I 116.9(17) . . ?
C02I C02D H02L 121.6 . . ?
C028 C02E H02N 120.0 . . ?
C02K C02E C028 120.0(18) . . ?
C02K C02E H02N 120.0 . . ?
C027 C02F H02F 120.8 . . ?
C027 C02F C02M 118.3(17) . . ?
C02M C02F H02F 120.8 . . ?
O009 C02G H02O 109.5 . . ?
O009 C02G H02P 109.5 . . ?
O009 C02G H02Q 109.5 . . ?
H02O C02G H02P 109.5 . . ?
H02O C02G H02Q 109.5 . . ?
H02P C02G H02Q 109.5 . . ?
C01D C02H C02C 119.0(16) . . ?
C01D C02H H02H 120.5 . . ?
C02C C02H H02H 120.5 . . ?
C02B C02I C02D 119.3(17) . . ?
C02B C02I H02R 120.4 . . ?
C02D C02I H02R 120.4 . . ?
C025 C02J H02S 119.0 . . ?
C02A C02J C025 122.0(17) . . ?
C02A C02J H02S 119.0 . . ?
C015 C02K H02T 118.4 . . ?
C02E C02K C015 123.1(18) . . ?
C02E C02K H02T 118.4 . . ?
O00B C02L H02A 109.5 . . ?
O00B C02L H02B 109.5 . . ?
O00B C02L H02D 109.5 . . ?
H02A C02L H02B 109.5 . . ?
H02A C02L H02D 109.5 . . ?
H02B C02L H02D 109.5 . . ?
C020 C02M C02F 121.1(18) . . ?
C020 C02M H02M 119.5 . . ?
C02F C02M H02M 119.5 . . ?

loop_
_geom_bond_atom_site_label_1
_geom_bond_atom_site_label_2
_geom_bond_distance
_geom_bond_site_symmetry_2
_geom_bond_publ_flag
Pd01 P005 2.240(4) . ?
Pd01 O007 2.176(10) . ?
Pd01 N00G 2.113(12) . ?
Pd01 C012 2.022(14) . ?
Pd02 P006 2.224(4) . ?
Pd02 O008 2.165(10) . ?
Pd02 N00I 2.142(12) . ?
Pd02 C01A 2.077(14) . ?
S003 O008 1.468(10) . ?
S003 O00E 1.461(12) . ?
S003 O00H 1.431(11) . ?
S003 C00U 1.780(17) . ?
S004 O007 1.481(10) . ?
S004 O00C 1.436(10) . ?
S004 O00F 1.458(11) . ?
S004 C01W 1.776(17) . ?
P005 C00O 1.849(16) . ?
P005 C00R 1.831(14) . ?
P005 C016 1.853(15) . ?
P006 C00X 1.882(16) . ?
P006 C01K 1.826(15) . ?
P006 C01X 1.832(15) . ?
O009 C01E 1.354(18) . ?
O009 C02G 1.461(19) . ?
O00A C01N 1.373(18) . ?
O00A C01Y 1.403(18) . ?
O00B C00S 1.361(18) . ?
O00B C02L 1.471(19) . ?
O00D C01R 1.375(19) . ?
O00D C029 1.456(18) . ?
N00G C01C 1.328(18) . ?
N00G C020 1.373(18) . ?
N00I C01I 1.317(19) . ?
N00I C01T 1.332(19) . ?
C00J H00J 0.9500 . ?
C00J C00L 1.38(2) . ?
C00J C00Y 1.42(2) . ?
C00K H00K 0.9500 . ?
C00K C01K 1.377(19) . ?
C00K C01P 1.38(2) . ?
C00L C00M 1.522(19) . ?
C00L C00Q 1.372(19) . ?
C00M C00T 1.38(2) . ?
C00M C01D 1.37(2) . ?
C00N C00O 1.44(2) . ?
C00N C010 1.368(19) . ?
C00N C01S 1.47(2) . ?
C00O C01H 1.363(19) . ?
C00P H00P 0.9500 . ?
C00P C018 1.37(2) . ?
C00P C01B 1.38(2) . ?
C00Q H00Q 0.9500 . ?
C00Q C016 1.392(19) . ?
C00R C011 1.405(19) . ?
C00R C018 1.38(2) . ?
C00S C01Q 1.36(2) . ?
C00S C01S 1.38(2) . ?
C00T H00T 0.9500 . ?
C00T C01U 1.41(2) . ?
C00U C00X 1.38(2) . ?
C00U C022 1.40(2) . ?
C00V C01F 1.54(2) . ?
C00V C01K 1.41(2) . ?
C00V C026 1.37(2) . ?
C00W H00W 0.9500 . ?
C00W C014 1.40(2) . ?
C00W C01G 1.37(2) . ?
C00X C01J 1.40(2) . ?
C00Y H00Y 0.9500 . ?
C00Y C01W 1.41(2) . ?
C00Z H00Z 0.9500 . ?
C00Z C015 1.39(2) . ?
C00Z C021 1.41(2) . ?
C010 H010 0.9500 . ?
C010 C01V 1.44(2) . ?
C011 H011 0.9500 . ?
C011 C01M 1.38(2) . ?
C012 H01A 0.9800 . ?
C012 H01B 0.9800 . ?
C012 H01C 0.9800 . ?
C013 H013 0.9500 . ?
C013 C01X 1.39(2) . ?
C013 C01Z 1.41(2) . ?
C014 H014 0.9500 . ?
C014 C01X 1.41(2) . ?
C015 H015 0.9500 . ?
C015 C02K 1.40(3) . ?
C016 C01W 1.42(2) . ?
C017 H017 0.9500 . ?
C017 C01H 1.39(2) . ?
C017 C01V 1.36(2) . ?
C018 H018 0.9500 . ?
C019 C01J 1.414(19) . ?
C019 C01L 1.37(2) . ?
C019 C021 1.49(2) . ?
C01A H01K 0.9800 . ?
C01A H01L 0.9800 . ?
C01A H01N 0.9800 . ?
C01B H01D 0.9500 . ?
C01B C01M 1.38(2) . ?
C01C H01E 0.9500 . ?
C01C C027 1.39(2) . ?
C01D H01F 0.9500 . ?
C01D C02H 1.39(2) . ?
C01E C01F 1.38(2) . ?
C01E C025 1.42(2) . ?
C01F C01R 1.38(2) . ?
C01G H01O 0.9500 . ?
C01G C01Z 1.40(2) . ?
C01H H01H 0.9500 . ?
C01I H01P 0.9500 . ?
C01I C02B 1.39(2) . ?
C01J H01R 0.9500 . ?
C01L H01S 0.9500 . ?
C01L C022 1.41(2) . ?
C01M H01M 0.9500 . ?
C01N C01S 1.43(2) . ?
C01N C024 1.40(2) . ?
C01O H01T 0.9500 . ?
C01O C01P 1.40(2) . ?
C01O C026 1.35(2) . ?
C01P H01W 0.9500 . ?
C01Q H01Q 0.9500 . ?
C01Q C023 1.41(2) . ?
C01R C02A 1.39(2) . ?
C01T H01X 0.9500 . ?
C01T C02D 1.35(2) . ?
C01U H01U 0.9500 . ?
C01U C02C 1.33(2) . ?
C01V H01V 0.9500 . ?
C01Y H01G 0.9800 . ?
C01Y H01I 0.9800 . ?
C01Y H01J 0.9800 . ?
C01Z H01Z 0.9500 . ?
C020 H020 0.9500 . ?
C020 C02M 1.38(2) . ?
C021 C028 1.40(2) . ?
C022 H022 0.9500 . ?
C023 H023 0.9500 . ?
C023 C024 1.36(2) . ?
C024 H024 0.9500 . ?
C025 H025 0.9500 . ?
C025 C02J 1.38(2) . ?
C026 H026 0.9500 . ?
C027 H027 0.9500 . ?
C027 C02F 1.38(2) . ?
C028 H028 0.9500 . ?
C028 C02E 1.41(2) . ?
C029 H02E 0.9800 . ?
C029 H02G 0.9800 . ?
C029 H02I 0.9800 . ?
C02A H02J 0.9500 . ?
C02A C02J 1.35(3) . ?
C02B H02K 0.9500 . ?
C02B C02I 1.31(2) . ?
C02C H02C 0.9500 . ?
C02C C02H 1.40(2) . ?
C02D H02L 0.9500 . ?
C02D C02I 1.44(3) . ?
C02E H02N 0.9500 . ?
C02E C02K 1.36(3) . ?
C02F H02F 0.9500 . ?
C02F C02M 1.39(3) . ?
C02G H02O 0.9800 . ?
C02G H02P 0.9800 . ?
C02G H02Q 0.9800 . ?
C02H H02H 0.9500 . ?
C02I H02R 0.9500 . ?
C02J H02S 0.9500 . ?
C02K H02T 0.9500 . ?
C02L H02A 0.9800 . ?
C02L H02B 0.9800 . ?
C02L H02D 0.9800 . ?
C02M H02M 0.9500 . ?

loop_
_geom_torsion_atom_site_label_1
_geom_torsion_atom_site_label_2
_geom_torsion_atom_site_label_3
_geom_torsion_atom_site_label_4
_geom_torsion
_geom_torsion_site_symmetry_1
_geom_torsion_site_symmetry_2
_geom_torsion_site_symmetry_3
_geom_torsion_site_symmetry_4
_geom_torsion_publ_flag
Pd01 P005 C00O C00N 23.8(13) . . . . ?
Pd01 P005 C00O C01H -159.3(10) . . . . ?
Pd01 P005 C00R C011 97.6(11) . . . . ?
Pd01 P005 C00R C018 -76.3(12) . . . . ?
Pd01 P005 C016 C00Q -163.5(10) . . . . ?
Pd01 P005 C016 C01W 17.1(14) . . . . ?
Pd01 N00G C01C C027 165.4(14) . . . . ?
Pd01 N00G C020 C02M -172.0(13) . . . . ?
Pd02 P006 C00X C00U -25.6(13) . . . . ?
Pd02 P006 C00X C01J 157.1(9) . . . . ?
Pd02 P006 C01K C00K 153.4(10) . . . . ?
Pd02 P006 C01K C00V -32.8(14) . . . . ?
Pd02 P006 C01X C013 -83.2(13) . . . . ?
Pd02 P006 C01X C014 95.9(12) . . . . ?
Pd02 N00I C01I C02B -176.5(13) . . . . ?
Pd02 N00I C01T C02D 177.1(13) . . . . ?
S003 C00U C00X P006 9.1(19) . . . . ?
S003 C00U C00X C01J -173.7(11) . . . . ?
S003 C00U C022 C01L 175.3(12) . . . . ?
P005 C00O C01H C017 -174.4(11) . . . . ?
P005 C00R C011 C01M -171.8(11) . . . . ?
P005 C00R C018 C00P 170.4(12) . . . . ?
P005 C016 C01W S004 -0.3(19) . . . . ?
P005 C016 C01W C00Y 179.6(11) . . . . ?
P006 C00X C01J C019 178.5(10) . . . . ?
O007 S004 C01W C00Y 130.3(12) . . . . ?
O007 S004 C01W C016 -49.8(14) . . . . ?
O008 S003 C00U C00X 44.8(14) . . . . ?
O008 S003 C00U C022 -128.6(12) . . . . ?
O009 C01E C01F C00V 0(2) . . . . ?
O009 C01E C01F C01R 172.9(14) . . . . ?
O009 C01E C025 C02J -175.4(15) . . . . ?
O00A C01N C01S C00N -6.1(19) . . . . ?
O00A C01N C01S C00S -179.0(12) . . . . ?
O00A C01N C024 C023 177.3(15) . . . . ?
O00B C00S C01Q C023 -178.4(14) . . . . ?
O00B C00S C01S C00N 7(2) . . . . ?
O00B C00S C01S C01N 179.9(12) . . . . ?
O00C S004 O007 Pd01 -167.1(6) . . . . ?
O00C S004 C01W C00Y 13.0(14) . . . . ?
O00C S004 C01W C016 -167.1(13) . . . . ?
O00D C01R C02A C02J 178.0(17) . . . . ?
O00E S003 O008 Pd02 36.6(8) . . . . ?
O00E S003 C00U C00X -73.2(14) . . . . ?
O00E S003 C00U C022 113.4(12) . . . . ?
O00F S004 O007 Pd01 -36.1(8) . . . . ?
O00F S004 C01W C00Y -111.5(12) . . . . ?
O00F S004 C01W C016 68.3(14) . . . . ?
N00G C01C C027 C02F 12(3) . . . . ?
N00G C020 C02M C02F 1(3) . . . . ?
O00H S003 O008 Pd02 167.6(6) . . . . ?
O00H S003 C00U C00X 162.0(13) . . . . ?
O00H S003 C00U C022 -11.4(13) . . . . ?
N00I C01I C02B C02I -4(3) . . . . ?
N00I C01T C02D C02I 2(3) . . . . ?
C00J C00L C00M C00T -149.7(14) . . . . ?
C00J C00L C00M C01D 31(2) . . . . ?
C00J C00L C00Q C016 3(2) . . . . ?
C00J C00Y C01W S004 179.4(11) . . . . ?
C00J C00Y C01W C016 -1(2) . . . . ?
C00L C00J C00Y C01W 2(2) . . . . ?
C00L C00M C00T C01U 178.7(13) . . . . ?
C00L C00M C01D C02H -179.8(14) . . . . ?
C00L C00Q C016 P005 179.4(11) . . . . ?
C00L C00Q C016 C01W -1(2) . . . . ?
C00M C00L C00Q C016 -176.7(14) . . . . ?
C00M C00T C01U C02C 3(2) . . . . ?
C00M C01D C02H C02C 0(3) . . . . ?
C00N C00O C01H C017 2(2) . . . . ?
C00N C010 C01V C017 4(2) . . . . ?
C00O P005 C00R C011 -32.6(13) . . . . ?
C00O P005 C00R C018 153.5(12) . . . . ?
C00O P005 C016 C00Q -33.6(13) . . . . ?
C00O P005 C016 C01W 147.0(12) . . . . ?
C00O C00N C010 C01V -3(2) . . . . ?
C00O C00N C01S C00S -113.5(17) . . . . ?
C00O C00N C01S C01N 74(2) . . . . ?
C00P C01B C01M C011 -3(2) . . . . ?
C00Q C00L C00M C00T 30(2) . . . . ?
C00Q C00L C00M C01D -149.8(14) . . . . ?
C00Q C016 C01W S004 -179.7(11) . . . . ?
C00Q C016 C01W C00Y 0(2) . . . . ?
C00R P005 C00O C00N 149.3(11) . . . . ?
C00R P005 C00O C01H -33.9(14) . . . . ?
C00R P005 C016 C00Q 77.3(12) . . . . ?
C00R P005 C016 C01W -102.1(13) . . . . ?
C00R C011 C01M C01B 1(2) . . . . ?
C00S C01Q C023 C024 1(3) . . . . ?
C00T C00M C01D C02H 1(2) . . . . ?
C00T C01U C02C C02H -2(3) . . . . ?
C00U S003 O008 Pd02 -77.9(8) . . . . ?
C00U C00X C01J C019 1(2) . . . . ?
C00V C01F C01R O00D -3(2) . . . . ?
C00V C01F C01R C02A 178.5(15) . . . . ?
C00W C014 C01X P006 -175.2(12) . . . . ?
C00W C014 C01X C013 4(2) . . . . ?
C00W C01G C01Z C013 -3(2) . . . . ?
C00X P006 C01K C00K -80.9(12) . . . . ?
C00X P006 C01K C00V 92.9(13) . . . . ?
C00X P006 C01X C013 155.2(13) . . . . ?
C00X P006 C01X C014 -25.7(14) . . . . ?
C00X C00U C022 C01L 1(2) . . . . ?
C00Y C00J C00L C00M 176.5(13) . . . . ?
C00Y C00J C00L C00Q -3(2) . . . . ?
C00Z C015 C02K C02E 1(3) . . . . ?
C00Z C021 C028 C02E 0(2) . . . . ?
C010 C00N C00O P005 176.6(11) . . . . ?
C010 C00N C00O C01H 0(2) . . . . ?
C010 C00N C01S C00S 66.7(19) . . . . ?
C010 C00N C01S C01N -105.8(16) . . . . ?
C011 C00R C018 C00P -4(2) . . . . ?
C014 C00W C01G C01Z 3(2) . . . . ?
C015 C00Z C021 C019 -174.2(14) . . . . ?
C015 C00Z C021 C028 3(2) . . . . ?
C016 P005 C00O C00N -103.2(12) . . . . ?
C016 P005 C00O C01H 73.7(13) . . . . ?
C016 P005 C00R C011 -140.9(12) . . . . ?
C016 P005 C00R C018 45.2(13) . . . . ?
C018 C00P C01B C01M 1(2) . . . . ?
C018 C00R C011 C01M 2(2) . . . . ?
C019 C01L C022 C00U -3(2) . . . . ?
C019 C021 C028 C02E 177.0(14) . . . . ?
C01B C00P C018 C00R 2(2) . . . . ?
C01C N00G C020 C02M 7(2) . . . . ?
C01C C027 C02F C02M -3(3) . . . . ?
C01D C00M C00T C01U -2(2) . . . . ?
C01E C01F C01R O00D -176.0(14) . . . . ?
C01E C01F C01R C02A 6(2) . . . . ?
C01E C025 C02J C02A -1(3) . . . . ?
C01F C00V C01K P006 9(2) . . . . ?
C01F C00V C01K C00K -176.9(14) . . . . ?
C01F C00V C026 C01O 177.0(15) . . . . ?
C01F C01E C025 C02J 3(2) . . . . ?
C01F C01R C02A C02J -4(3) . . . . ?
C01G C00W C014 C01X -3(2) . . . . ?
C01H C017 C01V C010 -2(2) . . . . ?
C01I N00I C01T C02D -1(2) . . . . ?
C01I C02B C02I C02D 5(3) . . . . ?
C01J C019 C01L C022 4(2) . . . . ?
C01J C019 C021 C00Z -34(2) . . . . ?
C01J C019 C021 C028 148.9(14) . . . . ?
C01K P006 C00X C00U -154.4(12) . . . . ?
C01K P006 C00X C01J 28.3(12) . . . . ?
C01K P006 C01X C013 46.9(14) . . . . ?
C01K P006 C01X C014 -134.0(12) . . . . ?
C01K C00K C01P C01O -1(2) . . . . ?
C01K C00V C01F C01E -74(2) . . . . ?
C01K C00V C01F C01R 113.2(18) . . . . ?
C01K C00V C026 C01O 1(3) . . . . ?
C01L C019 C01J C00X -3(2) . . . . ?
C01L C019 C021 C00Z 146.2(15) . . . . ?
C01L C019 C021 C028 -31(2) . . . . ?
C01P C00K C01K P006 175.0(12) . . . . ?
C01P C00K C01K C00V 1(2) . . . . ?
C01P C01O C026 C00V -1(3) . . . . ?
C01Q C00S C01S C00N -169.4(14) . . . . ?
C01Q C00S C01S C01N 3(2) . . . . ?
C01Q C023 C024 C01N 0(3) . . . . ?
C01R C02A C02J C025 2(3) . . . . ?
C01S C00N C00O P005 -3(2) . . . . ?
C01S C00N C00O C01H 179.9(15) . . . . ?
C01S C00N C010 C01V 177.0(13) . . . . ?
C01S C00S C01Q C023 -2(2) . . . . ?
C01S C01N C024 C023 2(2) . . . . ?
C01T N00I C01I C02B 1(2) . . . . ?
C01T C02D C02I C02B -4(3) . . . . ?
C01U C02C C02H C01D 1(3) . . . . ?
C01V C017 C01H C00O -1(2) . . . . ?
C01W S004 O007 Pd01 78.7(7) . . . . ?
C01X P006 C00X C00U 95.1(13) . . . . ?
C01X P006 C00X C01J -82.2(11) . . . . ?
C01X P006 C01K C00K 27.0(14) . . . . ?
C01X P006 C01K C00V -159.2(12) . . . . ?
C01X C013 C01Z C01G 3(2) . . . . ?
C01Y O00A C01N C01S -179.3(13) . . . . ?
C01Y O00A C01N C024 5(2) . . . . ?
C01Z C013 C01X P006 175.2(12) . . . . ?
C01Z C013 C01X C014 -4(2) . . . . ?
C020 N00G C01C C027 -14(3) . . . . ?
C021 C00Z C015 C02K -4(2) . . . . ?
C021 C019 C01J C00X 177.5(13) . . . . ?
C021 C019 C01L C022 -176.5(14) . . . . ?
C021 C028 C02E C02K -2(3) . . . . ?
C022 C00U C00X P006 -177.7(11) . . . . ?
C022 C00U C00X C01J 0(2) . . . . ?
C024 C01N C01S C00N 169.8(14) . . . . ?
C024 C01N C01S C00S -3(2) . . . . ?
C025 C01E C01F C00V -177.9(14) . . . . ?
C025 C01E C01F C01R -5(2) . . . . ?
C026 C00V C01F C01E 110.1(17) . . . . ?
C026 C00V C01F C01R -63(2) . . . . ?
C026 C00V C01K P006 -174.8(12) . . . . ?
C026 C00V C01K C00K -1(2) . . . . ?
C026 C01O C01P C00K 1(2) . . . . ?
C027 C02F C02M C020 -3(3) . . . . ?
C028 C02E C02K C015 1(3) . . . . ?
C029 O00D C01R C01F 155.5(14) . . . . ?
C029 O00D C01R C02A -26(2) . . . . ?
C02G O009 C01E C01F -178.9(14) . . . . ?
C02G O009 C01E C025 -1(2) . . . . ?
C02L O00B C00S C01Q -11(2) . . . . ?
C02L O00B C00S C01S 172.3(13) . . . . ?
